data_7013235
loop_
_publ_author_name
'Nogai, Stefan'
'Schriewer, Alexander'
'Schmidbaur, Hubert'

_publ_section_title
;
 Reactions of trichlorogermane HGeCl3 and dichlorogallane HGaCl2 with
 pyridine donors
;
_journal_issue 16
_journal_name_full 'Dalton Transactions'
_journal_page_first 3165
_journal_paper_doi 10.1039/b305792e
_journal_year 2003
_chemical_formula_sum 'C6 H5 Cl2 Ga N2'
_chemical_formula_weight 245.74
_space_group_IT_number 14
_symmetry_cell_setting monoclinic
_symmetry_space_group_name_Hall '-P 2yn'
_symmetry_space_group_name_H-M 'P 1 21/n 1'
_atom_sites_solution_hydrogens difmap
_atom_sites_solution_primary direct
_atom_sites_solution_secondary difmap
_audit_creation_method SHELXL-97
_cell_angle_alpha 90.00
_cell_angle_beta 104.466(3)
_cell_angle_gamma 90.00
_cell_formula_units_Z 4
_cell_length_a 10.4429(7)
_cell_length_b 8.3052(3)
_cell_length_c 11.0553(7)
_cell_measurement_reflns_used 11088
_cell_measurement_temperature 143(2)
_cell_volume 928.43(9)
_computing_cell_refinement DENZO
_computing_data_collection XPRESS
_computing_data_reduction SCALEPACK
_computing_molecular_graphics SHELXTL-PLUS
_computing_publication_material 'SHELXL-97 (Sheldrick, 1997)'
_computing_structure_refinement 'SHELXL-97 (Sheldrick, 1997)'
_computing_structure_solution 'SHELXS-97 (Sheldrick, 1990)'
_diffrn_ambient_temperature 143(2)
_diffrn_measured_fraction_theta_full 0.955
_diffrn_measured_fraction_theta_max 0.955
_diffrn_measurement_device_type 'NONIUS DIP 2020'
_diffrn_measurement_method phi-rotation
_diffrn_radiation_monochromator graphite
_diffrn_radiation_source 'fine-focus sealed tube'
_diffrn_radiation_type MoK\a
_diffrn_radiation_wavelength 0.71073
_diffrn_reflns_av_R_equivalents 0.025
_diffrn_reflns_av_sigmaI/netI 0.0322
_diffrn_reflns_limit_h_max 12
_diffrn_reflns_limit_h_min -12
_diffrn_reflns_limit_k_max 9
_diffrn_reflns_limit_k_min -9
_diffrn_reflns_limit_l_max 13
_diffrn_reflns_limit_l_min -13
_diffrn_reflns_number 11088
_diffrn_reflns_theta_full 25.36
_diffrn_reflns_theta_max 25.36
_diffrn_reflns_theta_min 3.17
_exptl_absorpt_coefficient_mu 3.476
_exptl_absorpt_correction_T_max 0.908
_exptl_absorpt_correction_T_min 0.679
_exptl_absorpt_correction_type refdelf
_exptl_absorpt_process_details
;
(See: Walker, N. & Stuart, D. (1983) Acta Cryst. A39, 158-166)
;
_exptl_crystal_colour colourless
_exptl_crystal_density_diffrn 1.758
_exptl_crystal_density_method 'not measured'
_exptl_crystal_description plate
_exptl_crystal_F_000 480
_exptl_crystal_size_max 0.40
_exptl_crystal_size_mid 0.30
_exptl_crystal_size_min 0.10
_refine_diff_density_max 0.347
_refine_diff_density_min -0.362
_refine_diff_density_rms 0.060
_refine_ls_extinction_method none
_refine_ls_goodness_of_fit_ref 1.072
_refine_ls_hydrogen_treatment refall
_refine_ls_matrix_type full
_refine_ls_number_parameters 120
_refine_ls_number_reflns 1624
_refine_ls_number_restraints 0
_refine_ls_restrained_S_all 1.072
_refine_ls_R_factor_all 0.0240
_refine_ls_R_factor_gt 0.0230
_refine_ls_shift/su_max 0.001
_refine_ls_shift/su_mean 0.000
_refine_ls_structure_factor_coef Fsqd
_refine_ls_weighting_details 'calc w==1/[\s^2^(Fo^2^)+(0.0271P)^2^+0.4392P] where P==(Fo^2^+2Fc^2^)/3'
_refine_ls_weighting_scheme calc
_refine_ls_wR_factor_gt 0.0608
_refine_ls_wR_factor_ref 0.0617
_reflns_number_gt 1558
_reflns_number_total 1624
_reflns_threshold_expression >2sigma(I)
_cod_data_source_file b305792e.txt
_cod_data_source_block nog33
_cod_original_sg_symbol_H-M P2(1)/n
_cod_database_code 7013235

loop_
_symmetry_equiv_pos_as_xyz
'x, y, z'
'-x+1/2, y+1/2, -z+1/2'
'-x, -y, -z'
'x-1/2, -y-1/2, z-1/2'

loop_
_atom_site_label
_atom_site_type_symbol
_atom_site_fract_x
_atom_site_fract_y
_atom_site_fract_z
_atom_site_U_iso_or_equiv
_atom_site_adp_type
_atom_site_occupancy
_atom_site_symmetry_multiplicity
_atom_site_calc_flag
_atom_site_refinement_flags
_atom_site_disorder_assembly
_atom_site_disorder_group
Ga1 Ga 0.29213(2) 0.22134(3) 0.43259(2) 0.03289(12) Uani 1 1 d . . .
Cl1 Cl 0.22440(6) 0.31129(8) 0.24123(5) 0.04056(16) Uani 1 1 d . . .
Cl2 Cl 0.12232(6) 0.12080(8) 0.48587(6) 0.04464(17) Uani 1 1 d . . .
N1 N 0.31597(16) 0.4289(2) 0.53050(15) 0.0299(4) Uani 1 1 d . . .
C5 C 0.2541(3) 0.6991(3) 0.5572(2) 0.0360(5) Uani 1 1 d . . .
C4 C 0.3572(2) 0.7118(3) 0.6636(2) 0.0331(5) Uani 1 1 d . . .
C3 C 0.4360(2) 0.5797(3) 0.7049(2) 0.0383(5) Uani 1 1 d . . .
C6 C 0.2370(2) 0.5554(3) 0.4936(2) 0.0357(5) Uani 1 1 d . . .
C2 C 0.4137(2) 0.4396(3) 0.6369(2) 0.0367(5) Uani 1 1 d . . .
C41 C 0.3838(2) 0.8640(3) 0.7297(2) 0.0404(5) Uani 1 1 d . . .
N42 N 0.4080(2) 0.9834(3) 0.7806(2) 0.0550(6) Uani 1 1 d . . .
H1 H 0.417(2) 0.126(3) 0.468(2) 0.036(6) Uiso 1 1 d . . .
H6 H 0.171(2) 0.539(3) 0.424(2) 0.039(7) Uiso 1 1 d . . .
H2 H 0.462(3) 0.345(4) 0.661(2) 0.040(6) Uiso 1 1 d . . .
H5 H 0.202(3) 0.779(3) 0.533(3) 0.040(7) Uiso 1 1 d . . .
H3 H 0.498(3) 0.580(4) 0.772(3) 0.057(8) Uiso 1 1 d . . .

loop_
_atom_site_aniso_label
_atom_site_aniso_U_11
_atom_site_aniso_U_22
_atom_site_aniso_U_33
_atom_site_aniso_U_23
_atom_site_aniso_U_13
_atom_site_aniso_U_12
Ga1 0.03271(17) 0.0323(2) 0.03375(17) -0.00119(8) 0.00851(11) -0.00135(8)
Cl1 0.0466(3) 0.0457(4) 0.0292(3) -0.0031(2) 0.0091(2) -0.0076(2)
Cl2 0.0496(3) 0.0404(4) 0.0483(3) -0.0035(2) 0.0206(3) -0.0141(2)
N1 0.0279(8) 0.0328(10) 0.0273(8) 0.0011(7) 0.0038(7) -0.0030(7)
C5 0.0409(13) 0.0352(14) 0.0290(11) 0.0027(9) 0.0035(9) 0.0030(10)
C4 0.0323(11) 0.0402(15) 0.0286(11) -0.0055(8) 0.0109(9) -0.0098(8)
C3 0.0276(10) 0.0532(16) 0.0299(11) -0.0035(10) -0.0009(9) -0.0011(10)
C6 0.0359(11) 0.0375(13) 0.0281(11) 0.0025(9) -0.0024(9) -0.0019(9)
C2 0.0291(11) 0.0459(15) 0.0319(11) 0.0018(9) 0.0016(9) 0.0048(10)
C41 0.0365(12) 0.0500(16) 0.0355(11) -0.0092(11) 0.0107(9) -0.0063(10)
N42 0.0519(13) 0.0594(16) 0.0549(13) -0.0219(12) 0.0154(10) -0.0125(11)

loop_
_atom_type_symbol
_atom_type_description
_atom_type_scat_dispersion_real
_atom_type_scat_dispersion_imag
_atom_type_scat_source
C C 0.0033 0.0016 'International Tables Vol C Tables 4.2.6.8 and 6.1.1.4'
H H 0.0000 0.0000 'International Tables Vol C Tables 4.2.6.8 and 6.1.1.4'
N N 0.0061 0.0033 'International Tables Vol C Tables 4.2.6.8 and 6.1.1.4'
Cl Cl 0.1484 0.1585 'International Tables Vol C Tables 4.2.6.8 and 6.1.1.4'
Ga Ga 0.2307 1.6083 'International Tables Vol C Tables 4.2.6.8 and 6.1.1.4'

loop_
_geom_angle_atom_site_label_1
_geom_angle_atom_site_label_2
_geom_angle_atom_site_label_3
_geom_angle
_geom_angle_site_symmetry_1
_geom_angle_site_symmetry_3
_geom_angle_publ_flag
N1 Ga1 Cl2 100.53(5) . . ?
N1 Ga1 Cl1 101.18(5) . . ?
Cl2 Ga1 Cl1 107.77(2) . . ?
N1 Ga1 H1 109.2(9) . . ?
Cl2 Ga1 H1 116.4(9) . . ?
Cl1 Ga1 H1 119.0(9) . . ?
C6 N1 C2 119.16(19) . . ?
C6 N1 Ga1 121.64(14) . . ?
C2 N1 Ga1 119.19(15) . . ?
C6 C5 C4 118.3(2) . . ?
C6 C5 H5 121.1(19) . . ?
C4 C5 H5 120.6(19) . . ?
C3 C4 C5 119.6(2) . . ?
C3 C4 C41 120.2(2) . . ?
C5 C4 C41 120.3(2) . . ?
C2 C3 C4 119.1(2) . . ?
C2 C3 H3 118(2) . . ?
C4 C3 H3 123(2) . . ?
N1 C6 C5 122.4(2) . . ?
N1 C6 H6 114.9(17) . . ?
C5 C6 H6 122.7(17) . . ?
N1 C2 C3 121.3(2) . . ?
N1 C2 H2 115.2(16) . . ?
C3 C2 H2 123.5(16) . . ?
N42 C41 C4 178.1(3) . . ?

loop_
_geom_bond_atom_site_label_1
_geom_bond_atom_site_label_2
_geom_bond_distance
_geom_bond_site_symmetry_2
_geom_bond_publ_flag
Ga1 N1 2.0174(18) . ?
Ga1 Cl2 2.1705(6) . ?
Ga1 Cl1 2.1878(6) . ?
Ga1 H1 1.49(2) . ?
N1 C6 1.335(3) . ?
N1 C2 1.354(3) . ?
C5 C6 1.374(3) . ?
C5 C4 1.385(3) . ?
C5 H5 0.86(3) . ?
C4 C3 1.380(3) . ?
C4 C41 1.452(3) . ?
C3 C2 1.373(3) . ?
C3 H3 0.86(3) . ?
C6 H6 0.91(2) . ?
C2 H2 0.94(3) . ?
C41 N42 1.137(3) . ?

loop_
_geom_torsion_atom_site_label_1
_geom_torsion_atom_site_label_2
_geom_torsion_atom_site_label_3
_geom_torsion_atom_site_label_4
_geom_torsion
_geom_torsion_site_symmetry_1
_geom_torsion_site_symmetry_2
_geom_torsion_site_symmetry_3
_geom_torsion_site_symmetry_4
_geom_torsion_publ_flag
Cl2 Ga1 N1 C6 -76.57(17) . . . . ?
Cl1 Ga1 N1 C6 34.10(17) . . . . ?
Cl2 Ga1 N1 C2 102.79(15) . . . . ?
Cl1 Ga1 N1 C2 -146.53(15) . . . . ?
C6 C5 C4 C3 -2.3(3) . . . . ?
C6 C5 C4 C41 176.4(2) . . . . ?
C5 C4 C3 C2 2.5(3) . . . . ?
C41 C4 C3 C2 -176.3(2) . . . . ?
C2 N1 C6 C5 2.5(3) . . . . ?
Ga1 N1 C6 C5 -178.13(18) . . . . ?
C4 C5 C6 N1 -0.1(4) . . . . ?
C6 N1 C2 C3 -2.4(3) . . . . ?
Ga1 N1 C2 C3 178.25(17) . . . . ?
C4 C3 C2 N1 -0.1(3) . . . . ?
C3 C4 C41 N42 64(9) . . . . ?
C5 C4 C41 N42 -114(9) . . . . ?
